data_2232989
loop_
_publ_author_name
'Guo, Jing-Ke'
'Wen, Yi-Hang'

_publ_section_title
;
 Tetrakis[\m-3-(3-hydroxyphenyl)propenoato]bis{aqua(2,2'-bipyridine)[3-(3-hydroxyphenyl)propenoato]neodymium(III)}
 2,2'-bipyridine disolvate dihydrate
;
_journal_coeditor_code WM2552
_journal_issue 12
_journal_name_full 'Acta Crystallographica Section E'
_journal_page_first m1907
_journal_page_last m1908
_journal_paper_doi 10.1107/S1600536811050707
_journal_volume 67
_journal_year 2011
_chemical_formula_iupac '[Nd2 (C9 H7 O3)6 (C10 H8 N2)2], 2C10 H8 N2, 2H2 O'
_chemical_formula_moiety 'C74 H58 N4 Nd2 O18, 2(C10 H8 N2), 2(H2 O)'
_chemical_formula_sum 'C94 H78 N8 Nd2 O20'
_chemical_formula_weight 1928.12
_chemical_name_systematic
'Tetrakis[\m-3-(3-hydroxyphenyl)propenoato]bis{aqua(2,2'-bipyridine)[3-(3-hydroxyphenyl)propenoato]neodymium(III)} 2,2'-bipyridine disolvate dihydrate'
_space_group_IT_number 14
_symmetry_cell_setting monoclinic
_symmetry_space_group_name_Hall '-P 2ybc'
_symmetry_space_group_name_H-M 'P 1 21/c 1'
_atom_sites_solution_hydrogens geom
_atom_sites_solution_primary direct
_atom_sites_solution_secondary difmap
_audit_creation_method SHELXL-97
_cell_angle_alpha 90.00
_cell_angle_beta 108.2740(10)
_cell_angle_gamma 90.00
_cell_formula_units_Z 2
_cell_length_a 10.7333(2)
_cell_length_b 28.9077(5)
_cell_length_c 14.3276(3)
_cell_measurement_reflns_used 3747
_cell_measurement_temperature 296(2)
_cell_measurement_theta_max 27.60
_cell_measurement_theta_min 1.41
_cell_volume 4221.30(14)
_computing_cell_refinement 'SAINT (Bruker, 2006)'
_computing_data_collection 'APEX2 (Bruker, 2006)'
_computing_data_reduction 'SAINT (Bruker, 2006)'
_computing_molecular_graphics 'DIAMOND (Brandenburg, 1999)'
_computing_publication_material 'SHELXTL (Sheldrick, 2008)'
_computing_structure_refinement 'SHELXL97 (Sheldrick, 2008)'
_computing_structure_solution 'SHELXS97 (Sheldrick, 2008)'
_diffrn_ambient_temperature 296(2)
_diffrn_measured_fraction_theta_full 0.994
_diffrn_measured_fraction_theta_max 0.994
_diffrn_measurement_device_type 'Bruker APEXII area-detector'
_diffrn_measurement_method '\w scans'
_diffrn_radiation_monochromator graphite
_diffrn_radiation_source 'fine-focus sealed tube'
_diffrn_radiation_type MoK\a
_diffrn_radiation_wavelength 0.71073
_diffrn_reflns_av_R_equivalents 0.0775
_diffrn_reflns_av_sigmaI/netI 0.0950
_diffrn_reflns_limit_h_max 13
_diffrn_reflns_limit_h_min -13
_diffrn_reflns_limit_k_max 37
_diffrn_reflns_limit_k_min -31
_diffrn_reflns_limit_l_max 18
_diffrn_reflns_limit_l_min -12
_diffrn_reflns_number 36893
_diffrn_reflns_theta_full 27.60
_diffrn_reflns_theta_max 27.60
_diffrn_reflns_theta_min 1.41
_diffrn_standards_number 0
_exptl_absorpt_coefficient_mu 1.295
_exptl_absorpt_correction_T_max 0.91
_exptl_absorpt_correction_T_min 0.84
_exptl_absorpt_correction_type multi-scan
_exptl_absorpt_process_details '(<i>SADABS</i>; Sheldrick, 1996)'
_exptl_crystal_colour colorless
_exptl_crystal_density_diffrn 1.517
_exptl_crystal_density_method 'not measured'
_exptl_crystal_description block
_exptl_crystal_F_000 1956
_exptl_crystal_size_max .24
_exptl_crystal_size_mid .11
_exptl_crystal_size_min .07
_refine_diff_density_max 1.133
_refine_diff_density_min -0.652
_refine_ls_extinction_method none
_refine_ls_goodness_of_fit_ref 1.003
_refine_ls_hydrogen_treatment mixed
_refine_ls_matrix_type full
_refine_ls_number_parameters 574
_refine_ls_number_reflns 9735
_refine_ls_number_restraints 7
_refine_ls_restrained_S_all 1.003
_refine_ls_R_factor_gt 0.0452
_refine_ls_shift/su_max 0.001
_refine_ls_shift/su_mean 0.000
_refine_ls_structure_factor_coef Fsqd
_refine_ls_weighting_details 'calc w=1/[\s^2^(Fo^2^)+(0.0225P)^2^+0.0000P] where P=(Fo^2^+2Fc^2^)/3'
_refine_ls_weighting_scheme calc
_refine_ls_wR_factor_gt 0.0714
_refine_ls_wR_factor_ref 0.0828
_reflns_number_gt 6140
_reflns_number_total 9735
_reflns_threshold_expression I>2\s(I)
_cod_data_source_file wm2552.cif
_cod_data_source_block I
_cod_original_sg_symbol_H-M 'P 21/c'
_cod_database_code 2232989
_cod_database_fobs_code 2232989

loop_
_symmetry_equiv_pos_as_xyz
'x, y, z'
'-x, y+1/2, -z+1/2'
'-x, -y, -z'
'x, -y-1/2, z-1/2'

loop_
_atom_site_type_symbol
_atom_site_label
_atom_site_fract_x
_atom_site_fract_y
_atom_site_fract_z
_atom_site_U_iso_or_equiv
_atom_site_adp_type
_atom_site_calc_flag
_atom_site_refinement_flags
_atom_site_occupancy
_atom_site_symmetry_multiplicity
Nd Nd1 0.831518(18) 0.015918(7) 0.397023(15) 0.02703(7) Uani d U 1 1
N N1 0.6264(3) 0.07010(11) 0.3784(2) 0.0384(8) Uani d . 1 1
N N2 0.7276(3) 0.06032(11) 0.2317(2) 0.0341(8) Uani d . 1 1
N N3 1.0336(4) 0.19224(15) 0.6936(3) 0.0627(11) Uani d . 1 1
N N4 0.9520(4) 0.30801(15) 0.6957(3) 0.0653(12) Uani d . 1 1
O O1 0.7649(2) -0.04827(9) 0.27042(19) 0.0390(7) Uani d . 1 1
O O1W 0.8072(4) 0.18385(12) 0.3349(3) 0.0835(12) Uani d D 1 1
H H1WA 0.845(5) 0.1579(12) 0.358(4) 0.125 Uiso d D 1 1
H H1WB 0.841(5) 0.1884(19) 0.288(3) 0.125 Uiso d D 1 1
O O2 0.6300(3) -0.03295(10) 0.3539(2) 0.0475(8) Uani d . 1 1
O O3 0.3636(3) -0.25709(12) 0.1387(3) 0.0891(13) Uani d D 1 1
H H3 0.290(3) -0.2761(15) 0.138(4) 0.107 Uiso d D 1 1
O O4 0.8074(2) 0.01453(9) 0.55653(19) 0.0407(7) Uani d . 1 1
O O5 0.9911(2) -0.00966(9) 0.67152(18) 0.0362(7) Uani d . 1 1
O O6 0.8780(3) -0.06697(11) 1.1306(2) 0.0553(9) Uani d D 1 1
H H6 0.837(4) -0.0650(14) 1.179(2) 0.066 Uiso d D 1 1
O O7 1.0478(2) 0.05061(8) 0.52033(18) 0.0313(6) Uani d U 1 1
O O8 0.9189(2) 0.09865(8) 0.4161(2) 0.0389(7) Uani d . 1 1
O O9 1.2759(3) 0.30599(12) 0.3496(3) 0.0791(11) Uani d D 1 1
H H9 1.196(3) 0.3049(17) 0.296(3) 0.095 Uiso d D 1 1
C C1 1.2941(5) 0.27173(16) 0.4170(4) 0.0547(13) Uani d . 1 1
C C2 1.2018(4) 0.23699(13) 0.4114(3) 0.0436(11) Uani d . 1 1
H H2A 1.1224 0.2376 0.3608 0.052 Uiso calc R 1 1
C C3 1.2264(4) 0.20148(13) 0.4801(3) 0.0376(10) Uani d . 1 1
C C4 1.3427(4) 0.20126(15) 0.5574(3) 0.0461(11) Uani d . 1 1
H H4A 1.3602 0.1778 0.6041 0.055 Uiso calc R 1 1
C C5 1.4324(5) 0.23641(17) 0.5640(4) 0.0648(15) Uani d . 1 1
H H5A 1.5093 0.2370 0.6169 0.078 Uiso calc R 1 1
C C6 1.4101(5) 0.27068(17) 0.4937(4) 0.0640(15) Uani d . 1 1
H H6A 1.4737 0.2932 0.4980 0.077 Uiso calc R 1 1
C C7 1.1278(4) 0.16482(14) 0.4648(3) 0.0395(10) Uani d . 1 1
H H7A 1.0478 0.1713 0.4177 0.047 Uiso calc R 1 1
C C8 1.1346(4) 0.12442(13) 0.5070(3) 0.0375(10) Uani d . 1 1
H H8A 1.2111 0.1168 0.5568 0.045 Uiso calc R 1 1
C C9 1.0275(4) 0.09037(13) 0.4796(3) 0.0322(9) Uani d . 1 1
C C10 0.3132(5) -0.21370(16) 0.1416(4) 0.0548(13) Uani d . 1 1
C C11 0.4023(4) -0.17935(15) 0.1817(3) 0.0472(12) Uani d . 1 1
H H11A 0.4917 -0.1857 0.2021 0.057 Uiso calc R 1 1
C C12 0.3574(4) -0.13491(15) 0.1914(3) 0.0407(10) Uani d . 1 1
C C13 0.2243(4) -0.12596(16) 0.1601(3) 0.0529(12) Uani d . 1 1
H H13A 0.1942 -0.0965 0.1678 0.063 Uiso calc R 1 1
C C14 0.1352(5) -0.16042(18) 0.1175(4) 0.0609(14) Uani d . 1 1
H H14A 0.0459 -0.1539 0.0947 0.073 Uiso calc R 1 1
C C15 0.1795(4) -0.20420(18) 0.1091(3) 0.0616(14) Uani d . 1 1
H H15A 0.1199 -0.2276 0.0815 0.074 Uiso calc R 1 1
C C16 0.4520(4) -0.09847(14) 0.2386(3) 0.0440(11) Uani d . 1 1
H H16A 0.4213 -0.0750 0.2701 0.053 Uiso calc R 1 1
C C17 0.5764(4) -0.09551(13) 0.2408(3) 0.0393(10) Uani d . 1 1
H H17A 0.6112 -0.1183 0.2105 0.047 Uiso calc R 1 1
C C18 0.6605(4) -0.05660(13) 0.2908(3) 0.0337(9) Uani d . 1 1
C C19 0.7990(4) -0.05164(14) 1.0418(3) 0.0391(10) Uani d . 1 1
C C20 0.8559(4) -0.04089(14) 0.9707(3) 0.0385(10) Uani d . 1 1
H H20A 0.9461 -0.0443 0.9849 0.046 Uiso calc R 1 1
C C21 0.7824(4) -0.02509(13) 0.8783(3) 0.0338(10) Uani d . 1 1
C C22 0.6472(4) -0.01986(14) 0.8582(3) 0.0421(11) Uani d . 1 1
H H22A 0.5954 -0.0096 0.7967 0.050 Uiso calc R 1 1
C C23 0.5911(4) -0.03002(15) 0.9300(3) 0.0500(12) Uani d . 1 1
H H23A 0.5014 -0.0256 0.9171 0.060 Uiso calc R 1 1
C C24 0.6654(4) -0.04660(15) 1.0208(3) 0.0455(11) Uani d . 1 1
H H24A 0.6253 -0.0543 1.0676 0.055 Uiso calc R 1 1
C C25 0.8479(4) -0.01611(13) 0.8042(3) 0.0358(9) Uani d . 1 1
H H25A 0.9390 -0.0175 0.8263 0.043 Uiso calc R 1 1
C C26 0.7942(4) -0.00642(13) 0.7111(3) 0.0371(10) Uani d . 1 1
H H26A 0.7035 -0.0034 0.6871 0.045 Uiso calc R 1 1
C C27 0.8703(4) 0.00003(13) 0.6416(3) 0.0334(10) Uani d . 1 1
C C28 0.7741(4) 0.05261(14) 0.1567(3) 0.0401(10) Uani d . 1 1
H H28A 0.8311 0.0279 0.1615 0.048 Uiso calc R 1 1
C C29 0.7424(4) 0.07910(16) 0.0735(3) 0.0563(13) Uani d . 1 1
H H29A 0.7740 0.0716 0.0219 0.068 Uiso calc R 1 1
C C30 0.6637(5) 0.11667(18) 0.0676(4) 0.0704(16) Uani d . 1 1
H H30A 0.6431 0.1361 0.0132 0.084 Uiso calc R 1 1
C C31 0.6153(5) 0.12521(16) 0.1442(4) 0.0640(15) Uani d . 1 1
H H31A 0.5615 0.1507 0.1416 0.077 Uiso calc R 1 1
C C32 0.6458(4) 0.09633(14) 0.2249(3) 0.0393(10) Uani d . 1 1
C C33 0.5880(4) 0.10092(15) 0.3063(3) 0.0433(11) Uani d . 1 1
C C34 0.4948(5) 0.13386(18) 0.3052(4) 0.0732(16) Uani d . 1 1
H H34A 0.4721 0.1562 0.2560 0.088 Uiso calc R 1 1
C C35 0.4354(5) 0.1334(2) 0.3779(4) 0.088(2) Uani d . 1 1
H H35A 0.3727 0.1555 0.3783 0.106 Uiso calc R 1 1
C C36 0.4694(5) 0.10040(19) 0.4486(4) 0.0692(15) Uani d . 1 1
H H36A 0.4280 0.0986 0.4966 0.083 Uiso calc R 1 1
C C37 0.5658(4) 0.07005(16) 0.4474(3) 0.0507(12) Uani d . 1 1
H H37A 0.5910 0.0480 0.4971 0.061 Uiso calc R 1 1
C C38 1.0081(6) 0.3500(2) 0.7036(5) 0.0863(19) Uani d . 1 1
H H38A 0.9706 0.3743 0.7280 0.104 Uiso calc R 1 1
C C39 1.1184(7) 0.3586(2) 0.6771(5) 0.095(2) Uani d . 1 1
H H39A 1.1532 0.3883 0.6820 0.114 Uiso calc R 1 1
C C40 1.1758(6) 0.3233(3) 0.6436(5) 0.097(2) Uani d . 1 1
H H40A 1.2495 0.3285 0.6241 0.117 Uiso calc R 1 1
C C41 1.1234(5) 0.2798(2) 0.6391(4) 0.0735(16) Uani d . 1 1
H H41A 1.1633 0.2548 0.6191 0.088 Uiso calc R 1 1
C C42 1.0109(5) 0.27347(16) 0.6644(3) 0.0523(12) Uani d . 1 1
C C43 0.9506(5) 0.22716(17) 0.6563(3) 0.0536(13) Uani d . 1 1
C C44 0.8195(5) 0.22010(18) 0.6091(4) 0.0713(16) Uani d . 1 1
H H44A 0.7640 0.2452 0.5868 0.086 Uiso calc R 1 1
C C45 0.7705(6) 0.1761(2) 0.5949(5) 0.0888(19) Uani d . 1 1
H H45A 0.6821 0.1710 0.5618 0.107 Uiso calc R 1 1
C C46 0.8526(7) 0.1401(2) 0.6297(5) 0.0864(19) Uani d . 1 1
H H46A 0.8219 0.1099 0.6197 0.104 Uiso calc R 1 1
C C47 0.9818(7) 0.14907(19) 0.6802(4) 0.0776(17) Uani d . 1 1
H H47A 1.0366 0.1242 0.7065 0.093 Uiso calc R 1 1

loop_
_atom_site_aniso_label
_atom_site_aniso_U_11
_atom_site_aniso_U_22
_atom_site_aniso_U_33
_atom_site_aniso_U_12
_atom_site_aniso_U_13
_atom_site_aniso_U_23
Nd1 0.02956(11) 0.02835(12) 0.02408(12) -0.00029(10) 0.00971(9) 0.00308(11)
N1 0.0387(19) 0.041(2) 0.037(2) 0.0041(15) 0.0140(18) 0.0011(18)
N2 0.0314(17) 0.041(2) 0.028(2) 0.0013(14) 0.0063(16) 0.0028(16)
N3 0.078(3) 0.057(3) 0.052(3) 0.014(2) 0.020(2) -0.004(2)
N4 0.075(3) 0.051(3) 0.069(3) 0.016(2) 0.020(3) -0.002(2)
O1 0.0421(16) 0.0423(17) 0.0365(18) -0.0090(13) 0.0178(14) -0.0054(14)
O1W 0.079(3) 0.048(2) 0.130(4) 0.0187(18) 0.042(3) 0.019(2)
O2 0.0482(17) 0.0483(19) 0.054(2) -0.0147(13) 0.0275(16) -0.0184(16)
O3 0.070(2) 0.057(3) 0.142(4) -0.0180(18) 0.036(3) -0.022(3)
O4 0.0400(16) 0.0577(19) 0.0272(16) 0.0100(14) 0.0144(14) 0.0092(15)
O5 0.0337(15) 0.0500(18) 0.0273(16) 0.0039(13) 0.0131(13) 0.0050(14)
O6 0.0544(19) 0.086(2) 0.0281(18) 0.0196(17) 0.0169(16) 0.0153(18)
O7 0.0415(12) 0.0225(15) 0.0278(15) -0.0023(11) 0.0078(10) 0.0015(12)
O8 0.0383(16) 0.0288(16) 0.0443(19) 0.0016(12) 0.0052(15) 0.0083(14)
O9 0.081(3) 0.062(2) 0.081(3) -0.034(2) 0.007(2) 0.029(2)
C1 0.059(3) 0.048(3) 0.058(4) -0.017(2) 0.019(3) 0.003(3)
C2 0.046(3) 0.037(3) 0.045(3) -0.011(2) 0.011(2) -0.001(2)
C3 0.040(2) 0.032(2) 0.041(3) -0.0062(18) 0.014(2) -0.003(2)
C4 0.043(3) 0.044(3) 0.048(3) -0.007(2) 0.010(2) 0.001(2)
C5 0.049(3) 0.072(4) 0.066(4) -0.013(3) 0.008(3) 0.000(3)
C6 0.061(3) 0.062(4) 0.066(4) -0.032(3) 0.014(3) -0.004(3)
C7 0.035(2) 0.042(3) 0.038(3) -0.0013(19) 0.007(2) 0.003(2)
C8 0.036(2) 0.033(3) 0.039(3) -0.0012(18) 0.006(2) 0.006(2)
C9 0.039(2) 0.027(2) 0.033(3) 0.0019(18) 0.014(2) 0.000(2)
C10 0.058(3) 0.041(3) 0.069(4) -0.007(2) 0.025(3) -0.008(3)
C11 0.044(3) 0.044(3) 0.051(3) -0.012(2) 0.011(2) -0.007(2)
C12 0.044(2) 0.045(3) 0.033(3) -0.012(2) 0.013(2) -0.002(2)
C13 0.053(3) 0.051(3) 0.054(3) -0.006(2) 0.016(3) -0.002(3)
C14 0.051(3) 0.066(4) 0.061(4) -0.011(3) 0.009(3) -0.003(3)
C15 0.056(3) 0.066(4) 0.058(4) -0.026(3) 0.012(3) -0.013(3)
C16 0.047(3) 0.043(3) 0.041(3) -0.007(2) 0.012(2) -0.005(2)
C17 0.050(3) 0.033(3) 0.036(3) -0.0044(19) 0.014(2) -0.003(2)
C18 0.041(2) 0.030(2) 0.027(2) -0.0016(18) 0.008(2) 0.001(2)
C19 0.041(2) 0.048(3) 0.029(3) 0.002(2) 0.012(2) -0.001(2)
C20 0.034(2) 0.048(3) 0.036(3) 0.0041(19) 0.014(2) -0.002(2)
C21 0.038(2) 0.038(3) 0.027(2) 0.0010(17) 0.013(2) -0.0041(19)
C22 0.037(2) 0.062(3) 0.029(2) 0.000(2) 0.013(2) 0.002(2)
C23 0.035(2) 0.076(4) 0.041(3) -0.002(2) 0.016(2) 0.000(3)
C24 0.044(3) 0.068(3) 0.034(3) -0.007(2) 0.026(2) 0.005(2)
C25 0.033(2) 0.046(3) 0.032(2) 0.0017(19) 0.016(2) 0.002(2)
C26 0.034(2) 0.050(3) 0.030(2) 0.0030(18) 0.015(2) 0.006(2)
C27 0.042(2) 0.031(2) 0.028(2) 0.0016(17) 0.012(2) -0.0014(19)
C28 0.038(2) 0.048(3) 0.035(3) 0.0058(19) 0.012(2) 0.005(2)
C29 0.062(3) 0.069(4) 0.042(3) 0.002(3) 0.022(3) 0.012(3)
C30 0.094(4) 0.073(4) 0.045(3) 0.028(3) 0.023(3) 0.033(3)
C31 0.082(4) 0.053(3) 0.057(4) 0.030(3) 0.022(3) 0.024(3)
C32 0.038(2) 0.035(3) 0.040(3) 0.0043(19) 0.007(2) 0.006(2)
C33 0.041(2) 0.041(3) 0.044(3) 0.009(2) 0.007(2) -0.001(2)
C34 0.083(4) 0.084(4) 0.053(4) 0.048(3) 0.022(3) 0.020(3)
C35 0.087(4) 0.110(5) 0.073(4) 0.061(4) 0.033(4) 0.008(4)
C36 0.057(3) 0.097(4) 0.058(4) 0.026(3) 0.025(3) -0.001(3)
C37 0.043(3) 0.067(3) 0.042(3) 0.011(2) 0.013(2) 0.006(3)
C38 0.108(5) 0.049(4) 0.097(5) 0.016(3) 0.025(4) 0.007(4)
C39 0.120(6) 0.066(5) 0.092(5) -0.013(4) 0.023(5) 0.011(4)
C40 0.101(5) 0.106(6) 0.093(5) -0.040(4) 0.043(4) -0.018(4)
C41 0.074(4) 0.078(4) 0.074(4) -0.003(3) 0.030(3) -0.026(3)
C42 0.064(3) 0.049(3) 0.041(3) 0.004(2) 0.012(3) 0.001(2)
C43 0.068(3) 0.050(3) 0.045(3) 0.000(3) 0.020(3) -0.003(3)
C44 0.065(4) 0.062(4) 0.076(4) -0.003(3) 0.008(3) 0.002(3)
C45 0.082(4) 0.085(5) 0.090(5) -0.028(4) 0.014(4) -0.006(4)
C46 0.120(6) 0.063(4) 0.081(5) -0.021(4) 0.038(5) -0.013(4)
C47 0.121(5) 0.053(4) 0.064(4) 0.019(4) 0.037(4) 0.004(3)

loop_
_atom_type_symbol
_atom_type_description
_atom_type_scat_dispersion_real
_atom_type_scat_dispersion_imag
_atom_type_scat_source
C C 0.0033 0.0016 'International Tables Vol C Tables 4.2.6.8 and 6.1.1.4'
H H 0.0000 0.0000 'International Tables Vol C Tables 4.2.6.8 and 6.1.1.4'
N N 0.0061 0.0033 'International Tables Vol C Tables 4.2.6.8 and 6.1.1.4'
O O 0.0106 0.0060 'International Tables Vol C Tables 4.2.6.8 and 6.1.1.4'
Nd Nd -0.1943 3.0179 'International Tables Vol C Tables 4.2.6.8 and 6.1.1.4'

loop_
_geom_angle_atom_site_label_1
_geom_angle_atom_site_label_2
_geom_angle_atom_site_label_3
_geom_angle_site_symmetry_1
_geom_angle_site_symmetry_3
_geom_angle
O4 Nd1 O5 . 3_756 136.78(8)
O4 Nd1 O7 . 3_756 73.65(8)
O5 Nd1 O7 3_756 3_756 76.62(8)
O4 Nd1 O2 . . 83.19(9)
O5 Nd1 O2 3_756 . 126.29(9)
O7 Nd1 O2 3_756 . 87.75(9)
O4 Nd1 O1 . . 125.69(9)
O5 Nd1 O1 3_756 . 74.62(8)
O7 Nd1 O1 3_756 . 75.84(8)
O2 Nd1 O1 . . 51.69(8)
O4 Nd1 O8 . . 93.43(9)
O5 Nd1 O8 3_756 . 78.64(8)
O7 Nd1 O8 3_756 . 124.88(8)
O2 Nd1 O8 . . 144.94(9)
O1 Nd1 O8 . . 140.72(8)
O4 Nd1 N2 . . 137.21(9)
O5 Nd1 N2 3_756 . 80.48(9)
O7 Nd1 N2 3_756 . 147.84(9)
O2 Nd1 N2 . . 87.88(9)
O1 Nd1 N2 . . 76.52(9)
O8 Nd1 N2 . . 71.06(9)
O4 Nd1 O7 . . 72.59(8)
O5 Nd1 O7 3_756 . 70.06(8)
O7 Nd1 O7 3_756 . 75.50(8)
O2 Nd1 O7 . . 153.53(9)
O1 Nd1 O7 . . 138.55(8)
O8 Nd1 O7 . . 49.80(8)
N2 Nd1 O7 . . 117.13(8)
O4 Nd1 N1 . . 76.64(9)
O5 Nd1 N1 3_756 . 137.98(9)
O7 Nd1 N1 3_756 . 145.40(9)
O2 Nd1 N1 . . 71.38(10)
O1 Nd1 N1 . . 108.79(9)
O8 Nd1 N1 . . 73.88(9)
N2 Nd1 N1 . . 60.90(10)
O7 Nd1 N1 . . 111.86(9)
O4 Nd1 C18 . . 104.56(10)
O5 Nd1 C18 3_756 . 100.60(10)
O7 Nd1 C18 3_756 . 80.48(9)
O2 Nd1 C18 . . 25.69(9)
O1 Nd1 C18 . . 26.01(9)
O8 Nd1 C18 . . 152.73(10)
N2 Nd1 C18 . . 81.88(10)
O7 Nd1 C18 . . 155.64(9)
N1 Nd1 C18 . . 90.31(10)
O4 Nd1 C9 . . 84.66(10)
O5 Nd1 C9 3_756 . 70.51(9)
O7 Nd1 C9 3_756 . 100.21(10)
O2 Nd1 C9 . . 162.98(9)
O1 Nd1 C9 . . 144.81(9)
O8 Nd1 C9 . . 24.69(8)
N2 Nd1 C9 . . 93.00(10)
O7 Nd1 C9 . . 25.31(8)
N1 Nd1 C9 . . 94.23(10)
C18 Nd1 C9 . . 170.47(11)
O4 Nd1 Nd1 . 3_756 68.44(6)
O5 Nd1 Nd1 3_756 3_756 68.60(6)
O7 Nd1 Nd1 3_756 3_756 39.71(6)
O2 Nd1 Nd1 . 3_756 124.54(7)
O1 Nd1 Nd1 . 3_756 110.29(6)
O8 Nd1 Nd1 . 3_756 85.38(6)
N2 Nd1 Nd1 . 3_756 144.33(6)
O7 Nd1 Nd1 . 3_756 35.79(5)
N1 Nd1 Nd1 . 3_756 137.98(7)
C18 Nd1 Nd1 . 3_756 120.09(8)
C9 Nd1 Nd1 . 3_756 60.69(8)
C33 N1 C37 . . 118.0(4)
C33 N1 Nd1 . . 121.3(3)
C37 N1 Nd1 . . 120.4(3)
C28 N2 C32 . . 118.1(4)
C28 N2 Nd1 . . 119.0(3)
C32 N2 Nd1 . . 121.9(3)
C43 N3 C47 . . 116.4(5)
C42 N4 C38 . . 117.2(5)
C18 O1 Nd1 . . 92.6(2)
H1WA O1W H1WB . . 100(3)
C18 O2 Nd1 . . 94.9(2)
C10 O3 H3 . . 101(3)
C27 O4 Nd1 . . 138.1(2)
C27 O5 Nd1 . 3_756 137.5(2)
C19 O6 H6 . . 112(3)
C9 O7 Nd1 . 3_756 158.6(2)
C9 O7 Nd1 . . 92.7(2)
Nd1 O7 Nd1 3_756 . 104.50(8)
C9 O8 Nd1 . . 97.2(2)
C1 O9 H9 . . 116(3)
O9 C1 C6 . . 118.5(4)
O9 C1 C2 . . 122.9(4)
C6 C1 C2 . . 118.6(4)
C3 C2 C1 . . 121.1(4)
C3 C2 H2A . . 119.4
C1 C2 H2A . . 119.4
C4 C3 C2 . . 119.6(4)
C4 C3 C7 . . 123.0(4)
C2 C3 C7 . . 117.4(4)
C5 C4 C3 . . 119.0(4)
C5 C4 H4A . . 120.5
C3 C4 H4A . . 120.5
C6 C5 C4 . . 121.4(5)
C6 C5 H5A . . 119.3
C4 C5 H5A . . 119.3
C1 C6 C5 . . 120.2(4)
C1 C6 H6A . . 119.9
C5 C6 H6A . . 119.9
C8 C7 C3 . . 130.1(4)
C8 C7 H7A . . 114.9
C3 C7 H7A . . 114.9
C7 C8 C9 . . 123.3(4)
C7 C8 H8A . . 118.3
C9 C8 H8A . . 118.3
O8 C9 O7 . . 119.3(3)
O8 C9 C8 . . 122.4(4)
O7 C9 C8 . . 118.3(4)
O8 C9 Nd1 . . 58.09(19)
O7 C9 Nd1 . . 61.94(19)
C8 C9 Nd1 . . 169.8(3)
O3 C10 C11 . . 116.4(4)
O3 C10 C15 . . 123.1(4)
C11 C10 C15 . . 120.5(4)
C10 C11 C12 . . 119.4(4)
C10 C11 H11A . . 120.3
C12 C11 H11A . . 120.3
C13 C12 C11 . . 119.6(4)
C13 C12 C16 . . 120.6(4)
C11 C12 C16 . . 119.7(4)
C12 C13 C14 . . 120.7(4)
C12 C13 H13A . . 119.7
C14 C13 H13A . . 119.7
C15 C14 C13 . . 119.5(5)
C15 C14 H14A . . 120.2
C13 C14 H14A . . 120.2
C14 C15 C10 . . 120.2(4)
C14 C15 H15A . . 119.9
C10 C15 H15A . . 119.9
C17 C16 C12 . . 126.9(4)
C17 C16 H16A . . 116.5
C12 C16 H16A . . 116.5
C16 C17 C18 . . 121.2(4)
C16 C17 H17A . . 119.4
C18 C17 H17A . . 119.4
O2 C18 O1 . . 120.8(4)
O2 C18 C17 . . 120.3(4)
O1 C18 C17 . . 118.9(4)
O2 C18 Nd1 . . 59.42(19)
O1 C18 Nd1 . . 61.38(19)
C17 C18 Nd1 . . 176.9(3)
O6 C19 C20 . . 118.3(4)
O6 C19 C24 . . 122.5(4)
C20 C19 C24 . . 119.2(4)
C19 C20 C21 . . 121.8(4)
C19 C20 H20A . . 119.1
C21 C20 H20A . . 119.1
C20 C21 C22 . . 118.5(4)
C20 C21 C25 . . 119.3(3)
C22 C21 C25 . . 122.2(4)
C23 C22 C21 . . 119.4(4)
C23 C22 H22A . . 120.3
C21 C22 H22A . . 120.3
C22 C23 C24 . . 121.3(4)
C22 C23 H23A . . 119.3
C24 C23 H23A . . 119.3
C19 C24 C23 . . 119.7(4)
C19 C24 H24A . . 120.1
C23 C24 H24A . . 120.1
C26 C25 C21 . . 128.2(4)
C26 C25 H25A . . 115.9
C21 C25 H25A . . 115.9
C25 C26 C27 . . 123.5(4)
C25 C26 H26A . . 118.2
C27 C26 H26A . . 118.2
O5 C27 O4 . . 125.6(4)
O5 C27 C26 . . 117.8(4)
O4 C27 C26 . . 116.6(3)
N2 C28 C29 . . 123.6(4)
N2 C28 H28A . . 118.2
C29 C28 H28A . . 118.2
C30 C29 C28 . . 118.7(4)
C30 C29 H29A . . 120.7
C28 C29 H29A . . 120.7
C29 C30 C31 . . 118.4(5)
C29 C30 H30A . . 120.8
C31 C30 H30A . . 120.8
C30 C31 C32 . . 120.7(4)
C30 C31 H31A . . 119.7
C32 C31 H31A . . 119.7
N2 C32 C31 . . 120.4(4)
N2 C32 C33 . . 115.8(4)
C31 C32 C33 . . 123.7(4)
N1 C33 C34 . . 121.3(4)
N1 C33 C32 . . 116.5(3)
C34 C33 C32 . . 122.2(4)
C33 C34 C35 . . 119.4(5)
C33 C34 H34A . . 120.3
C35 C34 H34A . . 120.3
C36 C35 C34 . . 119.4(5)
C36 C35 H35A . . 120.3
C34 C35 H35A . . 120.3
C35 C36 C37 . . 118.1(5)
C35 C36 H36A . . 120.9
C37 C36 H36A . . 120.9
N1 C37 C36 . . 123.7(4)
N1 C37 H37A . . 118.2
C36 C37 H37A . . 118.2
N4 C38 C39 . . 122.8(6)
N4 C38 H38A . . 118.6
C39 C38 H38A . . 118.6
C40 C39 C38 . . 119.3(6)
C40 C39 H39A . . 120.4
C38 C39 H39A . . 120.4
C39 C40 C41 . . 118.8(6)
C39 C40 H40A . . 120.6
C41 C40 H40A . . 120.6
C40 C41 C42 . . 119.3(5)
C40 C41 H41A . . 120.3
C42 C41 H41A . . 120.3
N4 C42 C41 . . 122.5(5)
N4 C42 C43 . . 117.6(4)
C41 C42 C43 . . 119.9(5)
N3 C43 C44 . . 122.3(5)
N3 C43 C42 . . 115.5(5)
C44 C43 C42 . . 122.0(5)
C45 C44 C43 . . 119.9(5)
C45 C44 H44A . . 120.0
C43 C44 H44A . . 120.0
C46 C45 C44 . . 119.0(6)
C46 C45 H45A . . 120.5
C44 C45 H45A . . 120.5
C45 C46 C47 . . 118.9(6)
C45 C46 H46A . . 120.6
C47 C46 H46A . . 120.6
N3 C47 C46 . . 123.4(5)
N3 C47 H47A . . 118.3
C46 C47 H47A . . 118.3

loop_
_geom_bond_atom_site_label_1
_geom_bond_atom_site_label_2
_geom_bond_site_symmetry_2
_geom_bond_distance
Nd1 O4 . 2.380(3)
Nd1 O5 3_756 2.407(2)
Nd1 O7 3_756 2.412(2)
Nd1 O2 . 2.494(2)
Nd1 O1 . 2.536(3)
Nd1 O8 . 2.552(2)
Nd1 N2 . 2.617(3)
Nd1 O7 . 2.635(2)
Nd1 N1 . 2.646(3)
N1 C33 . 1.329(5)
N1 C37 . 1.343(5)
N2 C28 . 1.337(5)
N2 C32 . 1.346(4)
N3 C43 . 1.342(5)
N3 C47 . 1.355(6)
N4 C42 . 1.333(5)
N4 C38 . 1.343(6)
O1 C18 . 1.267(4)
O1W H1WA . 0.87(4)
O1W H1WB . 0.87(19)
O2 C18 . 1.256(4)
O3 C10 . 1.372(5)
O3 H3 . 0.96(4)
O4 C27 . 1.266(4)
O5 C27 . 1.262(4)
O5 Nd1 3_756 2.407(2)
O6 C19 . 1.363(4)
O6 H6 . 0.93(4)
O7 C9 . 1.277(4)
O7 Nd1 3_756 2.412(2)
O8 C9 . 1.256(4)
O9 C1 . 1.354(5)
O9 H9 . 0.96(4)
C1 C6 . 1.378(6)
C1 C2 . 1.395(5)
C2 C3 . 1.389(5)
C2 H2A . 0.9300
C3 C4 . 1.384(5)
C3 C7 . 1.465(5)
C4 C5 . 1.383(5)
C4 H4A . 0.9300
C5 C6 . 1.379(6)
C5 H5A . 0.9300
C6 H6A . 0.9300
C7 C8 . 1.306(5)
C7 H7A . 0.9300
C8 C9 . 1.470(5)
C8 H8A . 0.9300
C10 C11 . 1.373(5)
C10 C15 . 1.390(6)
C11 C12 . 1.394(5)
C11 H11A . 0.9300
C12 C13 . 1.381(5)
C12 C16 . 1.472(5)
C13 C14 . 1.383(6)
C13 H13A . 0.9300
C14 C15 . 1.370(6)
C14 H14A . 0.9300
C15 H15A . 0.9300
C16 C17 . 1.328(5)
C16 H16A . 0.9300
C17 C18 . 1.479(5)
C17 H17A . 0.9300
C19 C20 . 1.378(5)
C19 C24 . 1.379(5)
C20 C21 . 1.388(5)
C20 H20A . 0.9300
C21 C22 . 1.396(5)
C21 C25 . 1.469(5)
C22 C23 . 1.377(5)
C22 H22A . 0.9300
C23 C24 . 1.381(5)
C23 H23A . 0.9300
C24 H24A . 0.9300
C25 C26 . 1.307(5)
C25 H25A . 0.9300
C26 C27 . 1.484(5)
C26 H26A . 0.9300
C28 C29 . 1.368(5)
C28 H28A . 0.9300
C29 C30 . 1.362(6)
C29 H29A . 0.9300
C30 C31 . 1.376(6)
C30 H30A . 0.9300
C31 C32 . 1.379(6)
C31 H31A . 0.9300
C32 C33 . 1.488(6)
C33 C34 . 1.378(5)
C34 C35 . 1.381(7)
C34 H34A . 0.9300
C35 C36 . 1.356(7)
C35 H35A . 0.9300
C36 C37 . 1.361(5)
C36 H36A . 0.9300
C37 H37A . 0.9300
C38 C39 . 1.375(8)
C38 H38A . 0.9300
C39 C40 . 1.354(7)
C39 H39A . 0.9300
C40 C41 . 1.372(7)
C40 H40A . 0.9300
C41 C42 . 1.377(6)
C41 H41A . 0.9300
C42 C43 . 1.476(6)
C43 C44 . 1.372(6)
C44 C45 . 1.366(6)
C44 H44A . 0.9300
C45 C46 . 1.353(7)
C45 H45A . 0.9300
C46 C47 . 1.373(7)
C46 H46A . 0.9300
C47 H47A . 0.9300

loop_
_geom_hbond_atom_site_label_D
_geom_hbond_atom_site_label_H
_geom_hbond_atom_site_label_A
_geom_hbond_site_symmetry_A
_geom_hbond_distance_DH
_geom_hbond_distance_HA
_geom_hbond_distance_DA
_geom_hbond_angle_DHA
O1W H1WB N4 4_565 0.87(5) 2.04(5) 2.897(6) 168(5)
O3 H3 O1W 2_645 0.96(4) 1.68(2) 2.618(5) 163(5)
O6 H6 O1 1_556 0.93(4) 1.79(2) 2.703(4) 168(4)
O9 H9 N3 4_565 0.96(4) 1.90(2) 2.849(5) 175(5)
O1W H1WA O8 . 0.87(4) 1.96(4) 2.825(4) 175(5)

loop_
_geom_torsion_atom_site_label_1
_geom_torsion_atom_site_label_2
_geom_torsion_atom_site_label_3
_geom_torsion_atom_site_label_4
_geom_torsion_site_symmetry_1
_geom_torsion_site_symmetry_4
_geom_torsion
O4 Nd1 N1 C33 . . 159.5(3)
O5 Nd1 N1 C33 3_756 . 10.7(4)
O7 Nd1 N1 C33 3_756 . -169.1(3)
O2 Nd1 N1 C33 . . -113.3(3)
O1 Nd1 N1 C33 . . -76.9(3)
O8 Nd1 N1 C33 . . 61.9(3)
N2 Nd1 N1 C33 . . -15.1(3)
O7 Nd1 N1 C33 . . 94.8(3)
C18 Nd1 N1 C33 . . -95.6(3)
C9 Nd1 N1 C33 . . 76.0(3)
Nd1 Nd1 N1 C33 3_756 . 125.4(3)
O4 Nd1 N1 C37 . . -14.3(3)
O5 Nd1 N1 C37 3_756 . -163.1(3)
O7 Nd1 N1 C37 3_756 . 17.1(4)
O2 Nd1 N1 C37 . . 73.0(3)
O1 Nd1 N1 C37 . . 109.3(3)
O8 Nd1 N1 C37 . . -111.9(3)
N2 Nd1 N1 C37 . . 171.2(3)
O7 Nd1 N1 C37 . . -79.0(3)
C18 Nd1 N1 C37 . . 90.6(3)
C9 Nd1 N1 C37 . . -97.7(3)
Nd1 Nd1 N1 C37 3_756 . -48.4(3)
O4 Nd1 N2 C28 . . 176.6(2)
O5 Nd1 N2 C28 3_756 . 21.6(3)
O7 Nd1 N2 C28 3_756 . -23.4(4)
O2 Nd1 N2 C28 . . -105.8(3)
O1 Nd1 N2 C28 . . -54.7(3)
O8 Nd1 N2 C28 . . 102.8(3)
O7 Nd1 N2 C28 . . 83.3(3)
N1 Nd1 N2 C28 . . -175.6(3)
C18 Nd1 N2 C28 . . -80.7(3)
C9 Nd1 N2 C28 . . 91.3(3)
Nd1 Nd1 N2 C28 3_756 . 51.4(3)
O4 Nd1 N2 C32 . . 8.6(3)
O5 Nd1 N2 C32 3_756 . -146.4(3)
O7 Nd1 N2 C32 3_756 . 168.6(2)
O2 Nd1 N2 C32 . . 86.2(3)
O1 Nd1 N2 C32 . . 137.2(3)
O8 Nd1 N2 C32 . . -65.3(3)
O7 Nd1 N2 C32 . . -84.8(3)
N1 Nd1 N2 C32 . . 16.4(3)
C18 Nd1 N2 C32 . . 111.3(3)
C9 Nd1 N2 C32 . . -76.8(3)
Nd1 Nd1 N2 C32 3_756 . -116.6(3)
O4 Nd1 O1 C18 . . 40.0(3)
O5 Nd1 O1 C18 3_756 . 177.1(2)
O7 Nd1 O1 C18 3_756 . 97.4(2)
O2 Nd1 O1 C18 . . -1.1(2)
O8 Nd1 O1 C18 . . -134.1(2)
N2 Nd1 O1 C18 . . -99.2(2)
O7 Nd1 O1 C18 . . 144.9(2)
N1 Nd1 O1 C18 . . -46.8(2)
C9 Nd1 O1 C18 . . -175.0(2)
Nd1 Nd1 O1 C18 3_756 . 117.4(2)
O4 Nd1 O2 C18 . . -146.3(2)
O5 Nd1 O2 C18 3_756 . -1.0(3)
O7 Nd1 O2 C18 3_756 . -72.5(2)
O1 Nd1 O2 C18 . . 1.1(2)
O8 Nd1 O2 C18 . . 127.4(2)
N2 Nd1 O2 C18 . . 75.6(2)
O7 Nd1 O2 C18 . . -122.7(2)
N1 Nd1 O2 C18 . . 135.5(3)
C9 Nd1 O2 C18 . . 168.9(3)
Nd1 Nd1 O2 C18 3_756 . -88.4(2)
O5 Nd1 O4 C27 3_756 . -21.2(4)
O7 Nd1 O4 C27 3_756 . 27.2(4)
O2 Nd1 O4 C27 . . 116.8(4)
O1 Nd1 O4 C27 . . 85.5(4)
O8 Nd1 O4 C27 . . -98.2(4)
N2 Nd1 O4 C27 . . -163.8(3)
O7 Nd1 O4 C27 . . -52.4(4)
N1 Nd1 O4 C27 . . -170.8(4)
C18 Nd1 O4 C27 . . 102.5(4)
C9 Nd1 O4 C27 . . -75.1(4)
Nd1 Nd1 O4 C27 3_756 . -14.6(4)
O4 Nd1 O7 C9 . . -115.8(2)
O5 Nd1 O7 C9 3_756 . 86.4(2)
O7 Nd1 O7 C9 3_756 . 167.2(2)
O2 Nd1 O7 C9 . . -140.5(2)
O1 Nd1 O7 C9 . . 119.6(2)
O8 Nd1 O7 C9 . . -5.5(2)
N2 Nd1 O7 C9 . . 18.9(2)
N1 Nd1 O7 C9 . . -48.5(2)
C18 Nd1 O7 C9 . . 157.3(3)
Nd1 Nd1 O7 C9 3_756 . 167.2(2)
O4 Nd1 O7 Nd1 . 3_756 77.07(10)
O5 Nd1 O7 Nd1 3_756 3_756 -80.77(9)
O7 Nd1 O7 Nd1 3_756 3_756 0.0
O2 Nd1 O7 Nd1 . 3_756 52.4(2)
O1 Nd1 O7 Nd1 . 3_756 -47.59(15)
O8 Nd1 O7 Nd1 . 3_756 -172.62(14)
N2 Nd1 O7 Nd1 . 3_756 -148.21(9)
N1 Nd1 O7 Nd1 . 3_756 144.32(10)
C18 Nd1 O7 Nd1 . 3_756 -9.9(3)
C9 Nd1 O7 Nd1 . 3_756 -167.2(2)
O4 Nd1 O8 C9 . . 69.3(2)
O5 Nd1 O8 C9 3_756 . -67.8(2)
O7 Nd1 O8 C9 3_756 . -3.1(3)
O2 Nd1 O8 C9 . . 152.3(2)
O1 Nd1 O8 C9 . . -115.5(2)
N2 Nd1 O8 C9 . . -151.5(2)
O7 Nd1 O8 C9 . . 5.6(2)
N1 Nd1 O8 C9 . . 144.3(2)
C18 Nd1 O8 C9 . . -158.9(3)
Nd1 Nd1 O8 C9 3_756 . 1.3(2)
O9 C1 C2 C3 . . 177.6(4)
C6 C1 C2 C3 . . -1.3(7)
C1 C2 C3 C4 . . 2.1(6)
C1 C2 C3 C7 . . -176.0(4)
C2 C3 C4 C5 . . -0.4(6)
C7 C3 C4 C5 . . 177.6(4)
C3 C4 C5 C6 . . -2.1(7)
O9 C1 C6 C5 . . 179.9(5)
C2 C1 C6 C5 . . -1.3(7)
C4 C5 C6 C1 . . 3.0(8)
C4 C3 C7 C8 . . -10.7(7)
C2 C3 C7 C8 . . 167.3(4)
C3 C7 C8 C9 . . -177.0(4)
Nd1 O8 C9 O7 . . -10.1(4)
Nd1 O8 C9 C8 . . 167.9(3)
Nd1 O7 C9 O8 3_756 . 153.7(5)
Nd1 O7 C9 O8 . . 9.7(4)
Nd1 O7 C9 C8 3_756 . -24.5(9)
Nd1 O7 C9 C8 . . -168.4(3)
Nd1 O7 C9 Nd1 3_756 . 143.9(7)
C7 C8 C9 O8 . . -3.1(6)
C7 C8 C9 O7 . . 174.9(4)
C7 C8 C9 Nd1 . . 86.5(16)
O4 Nd1 C9 O8 . . -110.3(2)
O5 Nd1 C9 O8 3_756 . 105.6(2)
O7 Nd1 C9 O8 3_756 . 177.4(2)
O2 Nd1 C9 O8 . . -65.7(4)
O1 Nd1 C9 O8 . . 97.5(2)
N2 Nd1 C9 O8 . . 26.8(2)
O7 Nd1 C9 O8 . . -170.0(4)
N1 Nd1 C9 O8 . . -34.2(2)
Nd1 Nd1 C9 O8 3_756 . -178.6(2)
O4 Nd1 C9 O7 . . 59.7(2)
O5 Nd1 C9 O7 3_756 . -84.4(2)
O7 Nd1 C9 O7 3_756 . -12.6(2)
O2 Nd1 C9 O7 . . 104.2(4)
O1 Nd1 C9 O7 . . -92.5(2)
O8 Nd1 C9 O7 . . 170.0(4)
N2 Nd1 C9 O7 . . -163.2(2)
N1 Nd1 C9 O7 . . 135.8(2)
Nd1 Nd1 C9 O7 3_756 . -8.57(17)
O4 Nd1 C9 C8 . . 153.6(16)
O5 Nd1 C9 C8 3_756 . 9.5(16)
O7 Nd1 C9 C8 3_756 . 81.3(16)
O2 Nd1 C9 C8 . . -161.8(14)
O1 Nd1 C9 C8 . . 1.4(17)
O8 Nd1 C9 C8 . . -96.1(16)
N2 Nd1 C9 C8 . . -69.3(16)
O7 Nd1 C9 C8 . . 93.9(16)
N1 Nd1 C9 C8 . . -130.3(16)
Nd1 Nd1 C9 C8 3_756 . 85.4(16)
O3 C10 C11 C12 . . -176.8(4)
C15 C10 C11 C12 . . 1.3(7)
C10 C11 C12 C13 . . -0.4(7)
C10 C11 C12 C16 . . 177.1(4)
C11 C12 C13 C14 . . -1.3(7)
C16 C12 C13 C14 . . -178.8(4)
C12 C13 C14 C15 . . 2.0(7)
C13 C14 C15 C10 . . -1.1(8)
O3 C10 C15 C14 . . 177.4(5)
C11 C10 C15 C14 . . -0.5(8)
C13 C12 C16 C17 . . -154.3(5)
C11 C12 C16 C17 . . 28.3(7)
C12 C16 C17 C18 . . 179.7(4)
Nd1 O2 C18 O1 . . -2.1(4)
Nd1 O2 C18 C17 . . 176.4(3)
Nd1 O1 C18 O2 . . 2.0(4)
Nd1 O1 C18 C17 . . -176.4(3)
C16 C17 C18 O2 . . 19.7(6)
C16 C17 C18 O1 . . -161.9(4)
O4 Nd1 C18 O2 . . 34.7(2)
O5 Nd1 C18 O2 3_756 . 179.2(2)
O7 Nd1 C18 O2 3_756 . 104.9(2)
O1 Nd1 C18 O2 . . -178.0(4)
O8 Nd1 C18 O2 . . -95.1(3)
N2 Nd1 C18 O2 . . -102.1(2)
O7 Nd1 C18 O2 . . 114.5(3)
N1 Nd1 C18 O2 . . -41.6(2)
Nd1 Nd1 C18 O2 3_756 . 107.9(2)
O4 Nd1 C18 O1 . . -147.4(2)
O5 Nd1 C18 O1 3_756 . -2.8(2)
O7 Nd1 C18 O1 3_756 . -77.2(2)
O2 Nd1 C18 O1 . . 178.0(4)
O8 Nd1 C18 O1 . . 82.9(3)
N2 Nd1 C18 O1 . . 75.8(2)
O7 Nd1 C18 O1 . . -67.5(3)
N1 Nd1 C18 O1 . . 136.3(2)
Nd1 Nd1 C18 O1 3_756 . -74.1(2)
O6 C19 C20 C21 . . 180.0(4)
C24 C19 C20 C21 . . 0.0(6)
C19 C20 C21 C22 . . 0.4(6)
C19 C20 C21 C25 . . -177.4(4)
C20 C21 C22 C23 . . 0.6(6)
C25 C21 C22 C23 . . 178.3(4)
C21 C22 C23 C24 . . -1.9(7)
O6 C19 C24 C23 . . 178.7(4)
C20 C19 C24 C23 . . -1.3(7)
C22 C23 C24 C19 . . 2.3(7)
C20 C21 C25 C26 . . 171.4(4)
C22 C21 C25 C26 . . -6.3(7)
C21 C25 C26 C27 . . -177.2(4)
Nd1 O5 C27 O4 3_756 . -7.0(6)
Nd1 O5 C27 C26 3_756 . 172.3(2)
Nd1 O4 C27 O5 . . 19.2(6)
Nd1 O4 C27 C26 . . -160.1(3)
C25 C26 C27 O5 . . 8.6(6)
C25 C26 C27 O4 . . -172.0(4)
C32 N2 C28 C29 . . -0.4(6)
Nd1 N2 C28 C29 . . -168.9(3)
N2 C28 C29 C30 . . 2.9(7)
C28 C29 C30 C31 . . -2.5(8)
C29 C30 C31 C32 . . -0.1(8)
C28 N2 C32 C31 . . -2.3(6)
Nd1 N2 C32 C31 . . 165.8(3)
C28 N2 C32 C33 . . 174.9(3)
Nd1 N2 C32 C33 . . -16.9(5)
C30 C31 C32 N2 . . 2.6(7)
C30 C31 C32 C33 . . -174.4(5)
C37 N1 C33 C34 . . 4.1(7)
Nd1 N1 C33 C34 . . -169.8(4)
C37 N1 C33 C32 . . -172.8(4)
Nd1 N1 C33 C32 . . 13.2(5)
N2 C32 C33 N1 . . 2.2(6)
C31 C32 C33 N1 . . 179.4(4)
N2 C32 C33 C34 . . -174.8(4)
C31 C32 C33 C34 . . 2.4(7)
N1 C33 C34 C35 . . -3.3(8)
C32 C33 C34 C35 . . 173.5(5)
C33 C34 C35 C36 . . -0.3(9)
C34 C35 C36 C37 . . 2.8(9)
C33 N1 C37 C36 . . -1.5(7)
Nd1 N1 C37 C36 . . 172.5(4)
C35 C36 C37 N1 . . -2.0(8)
C42 N4 C38 C39 . . 2.7(9)
N4 C38 C39 C40 . . -1.6(10)
C38 C39 C40 C41 . . -1.3(10)
C39 C40 C41 C42 . . 2.8(9)
C38 N4 C42 C41 . . -1.1(7)
C38 N4 C42 C43 . . 179.5(5)
C40 C41 C42 N4 . . -1.7(8)
C40 C41 C42 C43 . . 177.7(5)
C47 N3 C43 C44 . . 1.5(7)
C47 N3 C43 C42 . . -175.1(4)
N4 C42 C43 N3 . . -134.0(5)
C41 C42 C43 N3 . . 46.5(6)
N4 C42 C43 C44 . . 49.3(7)
C41 C42 C43 C44 . . -130.1(5)
N3 C43 C44 C45 . . -2.9(8)
C42 C43 C44 C45 . . 173.5(5)
C43 C44 C45 C46 . . 1.3(9)
C44 C45 C46 C47 . . 1.4(10)
C43 N3 C47 C46 . . 1.4(8)
C45 C46 C47 N3 . . -2.9(9)
